data_7010010
loop_
_publ_author_name
'Zhang, Jing'
'Xiong, Ren-Gen'
'Zuo, Jing-Lin'
'Che, Chi-Ming'
'You, Xiao-Zeng'

_publ_section_title
;
 Highly stable copper(I)-olefin coordination polymers capable of
 co-existing with water and acid
;
_journal_issue 17
_journal_name_full 'Journal of the Chemical Society, Dalton Transactions'
_journal_page_first 2898
_journal_paper_doi 10.1039/b005101m
_journal_year 2000
_chemical_formula_sum 'C20 H15 B Cu F4 N3 O2'
_chemical_formula_weight 479.70
_chemical_name_systematic
; 
 ? 
;
_space_group_IT_number 15
_symmetry_cell_setting monoclinic
_symmetry_space_group_name_Hall '-C 2yc'
_symmetry_space_group_name_H-M 'C 1 2/c 1'
_atom_sites_solution_hydrogens geom
_atom_sites_solution_primary direct
_atom_sites_solution_secondary difmap
_audit_creation_method SHELXL-97
_cell_angle_alpha 90.00
_cell_angle_beta 117.203(1)
_cell_angle_gamma 90.00
_cell_formula_units_Z 8
_cell_length_a 28.4958(1)
_cell_length_b 10.2352(2)
_cell_length_c 14.8060(2)
_cell_measurement_reflns_used 6418
_cell_measurement_temperature 293(2)
_cell_measurement_theta_max 28.32
_cell_measurement_theta_min 1.61
_cell_volume 3840.68(10)
_computing_cell_refinement 'SAINT (Siemens, 1996)'
_computing_data_collection 'SMART (Siemens, 1996)'
_computing_data_reduction SAINT
_computing_molecular_graphics SHELXTL
_computing_publication_material
;
SHELXTL, PARST (Nardelli, 1995) and PLATON (Spek, 1990)
;
_computing_structure_refinement SHELXTL
_computing_structure_solution 'SHELXTL (Sheldrick, 1997)'
_diffrn_ambient_temperature 293(2)
_diffrn_detector_area_resol_mean 8.33
_diffrn_measured_fraction_theta_full 0.986
_diffrn_measured_fraction_theta_max 0.986
_diffrn_measurement_device_type
;
Siemens SMART CCD area detector diffractometer
;
_diffrn_measurement_method '\w scans'
_diffrn_radiation_monochromator graphite
_diffrn_radiation_source 'fine-focus sealed tube'
_diffrn_radiation_type MoK\a
_diffrn_radiation_wavelength 0.71073
_diffrn_reflns_av_R_equivalents 0.0920
_diffrn_reflns_av_sigmaI/netI 0.1103
_diffrn_reflns_limit_h_max 37
_diffrn_reflns_limit_h_min -21
_diffrn_reflns_limit_k_max 13
_diffrn_reflns_limit_k_min -12
_diffrn_reflns_limit_l_max 19
_diffrn_reflns_limit_l_min -19
_diffrn_reflns_number 13400
_diffrn_reflns_theta_full 28.31
_diffrn_reflns_theta_max 28.31
_diffrn_reflns_theta_min 1.61
_exptl_absorpt_coefficient_mu 1.199
_exptl_absorpt_correction_T_max 0.8895
_exptl_absorpt_correction_T_min 0.6860
_exptl_absorpt_correction_type empirical
_exptl_absorpt_process_details 'SADABS (Sheldrick, 1996)'
_exptl_crystal_colour yellow
_exptl_crystal_density_diffrn 1.659
_exptl_crystal_density_method 'not measured'
_exptl_crystal_description slab
_exptl_crystal_F_000 1936
_exptl_crystal_size_max 0.34
_exptl_crystal_size_mid 0.18
_exptl_crystal_size_min 0.10
_refine_diff_density_max 3.073
_refine_diff_density_min -0.970
_refine_diff_density_rms 0.201
_refine_ls_extinction_method none
_refine_ls_goodness_of_fit_ref 1.023
_refine_ls_hydrogen_treatment constr
_refine_ls_matrix_type full
_refine_ls_number_parameters 280
_refine_ls_number_reflns 4709
_refine_ls_number_restraints 0
_refine_ls_restrained_S_all 1.023
_refine_ls_R_factor_all 0.1487
_refine_ls_R_factor_gt 0.1067
_refine_ls_shift/su_max 0.000
_refine_ls_shift/su_mean 0.000
_refine_ls_structure_factor_coef Fsqd
_refine_ls_weighting_details 'calc w=1/[\s^2^(Fo^2^)+(0.1749P)^2^+60.5520P] where P=(Fo^2^+2Fc^2^)/3'
_refine_ls_weighting_scheme calc
_refine_ls_wR_factor_gt 0.3125
_refine_ls_wR_factor_ref 0.3357
_reflns_number_gt 2902
_reflns_number_total 4709
_reflns_threshold_expression 'I > 2\s(I)'
_cod_data_source_file b005101m.txt
_cod_data_source_block 1
_cod_depositor_comments
;
The following automatic conversions were performed:
'_symmetry_cell_setting' value 'Monoclinic' changed to 'monoclinic'
according to '/home/saulius/struct/CIF-dictionaries/cif_core.dic'
dictionary named 'cif_core.dic' version 2.4.1 from 2010-06-29.

Automatic conversion script
Id: cif_fix_enum 1527 2010-12-29 10:47:43Z saulius 
;
_cod_original_cell_volume 3840.68(9)
_cod_original_sg_symbol_H-M 'C 2/c'
_cod_database_code 7010010

loop_
_symmetry_equiv_pos_as_xyz
'x, y, z'
'-x, y, -z+1/2'
'x+1/2, y+1/2, z'
'-x+1/2, y+1/2, -z+1/2'
'-x, -y, -z'
'x, -y, z-1/2'
'-x+1/2, -y+1/2, -z'
'x+1/2, -y+1/2, z-1/2'

loop_
_atom_site_label
_atom_site_type_symbol
_atom_site_fract_x
_atom_site_fract_y
_atom_site_fract_z
_atom_site_U_iso_or_equiv
_atom_site_adp_type
_atom_site_occupancy
_atom_site_symmetry_multiplicity
_atom_site_calc_flag
_atom_site_refinement_flags
_atom_site_disorder_assembly
_atom_site_disorder_group
Cu1 Cu -0.16291(4) 1.45323(10) 0.32241(7) 0.0276(3) Uani 1 1 d . . .
O1 O -0.2770(3) 1.3184(7) 0.2757(6) 0.0496(17) Uani 1 1 d . . .
O2 O -0.2922(3) 1.5290(7) 0.2927(6) 0.0514(18) Uani 1 1 d . . .
H2B H -0.3098 1.4985 0.3186 0.077 Uiso 1 1 calc R . .
N1 N -0.1052(3) 1.3188(7) 0.3588(5) 0.0331(15) Uani 1 1 d . . .
N2 N -0.1001(3) 1.5773(7) 0.3264(5) 0.0316(15) Uani 1 1 d . . .
N3 N -0.1681(2) 1.5087(8) -0.0512(4) 0.0303(15) Uani 1 1 d . . .
B1 B -0.1254(6) 1.0115(14) 0.5753(11) 0.058(3) Uani 1 1 d . . .
F1 F -0.0894(6) 1.0957(15) 0.5926(9) 0.169(6) Uani 1 1 d . . .
F2 F -0.1683(7) 1.073(2) 0.551(2) 0.293(14) Uani 1 1 d . . .
F3 F -0.1224(9) 0.9432(18) 0.6493(10) 0.232(11) Uani 1 1 d . . .
F4 F -0.1338(6) 0.9365(11) 0.4947(10) 0.137(5) Uani 1 1 d . . .
C1 C -0.1081(4) 1.1924(9) 0.3738(7) 0.042(2) Uani 1 1 d . . .
H1A H -0.1394 1.1594 0.3695 0.050 Uiso 1 1 calc R . .
C2 C -0.0667(5) 1.1068(10) 0.3957(8) 0.056(3) Uani 1 1 d . . .
H2A H -0.0704 1.0188 0.4070 0.067 Uiso 1 1 calc R . .
C3 C -0.0202(5) 1.1519(11) 0.4009(8) 0.056(3) Uani 1 1 d . . .
H3A H 0.0074 1.0946 0.4132 0.068 Uiso 1 1 calc R . .
C4 C -0.0149(4) 1.2865(10) 0.3873(7) 0.045(2) Uani 1 1 d . . .
C5 C 0.0319(4) 1.3441(13) 0.3936(8) 0.056(3) Uani 1 1 d . . .
H5A H 0.0606 1.2912 0.4048 0.067 Uiso 1 1 calc R . .
C6 C 0.0355(4) 1.4750(13) 0.3835(8) 0.055(3) Uani 1 1 d . . .
H6A H 0.0669 1.5104 0.3899 0.066 Uiso 1 1 calc R . .
C7 C -0.0082(4) 1.5596(10) 0.3631(7) 0.043(2) Uani 1 1 d . . .
C8 C -0.0063(4) 1.6946(11) 0.3516(7) 0.052(3) Uani 1 1 d . . .
H8A H 0.0251 1.7351 0.3626 0.063 Uiso 1 1 calc R . .
C9 C -0.0514(5) 1.7668(10) 0.3238(8) 0.052(3) Uani 1 1 d . . .
H9A H -0.0514 1.8561 0.3123 0.062 Uiso 1 1 calc R . .
C10 C -0.0973(4) 1.7044(9) 0.3129(7) 0.043(2) Uani 1 1 d . . .
H10A H -0.1274 1.7547 0.2954 0.051 Uiso 1 1 calc R . .
C11 C -0.0561(3) 1.5043(9) 0.3522(6) 0.0306(16) Uani 1 1 d . . .
C12 C -0.0591(3) 1.3663(9) 0.3634(6) 0.0330(17) Uani 1 1 d . . .
C13 C -0.2715(3) 1.4332(9) 0.2633(6) 0.0338(18) Uani 1 1 d . . .
C14 C -0.2389(3) 1.4848(9) 0.2152(6) 0.0330(18) Uani 1 1 d . . .
H14A H -0.2474 1.5728 0.1861 0.040 Uiso 1 1 calc R . .
C15 C -0.2164(3) 1.4022(9) 0.1742(6) 0.0328(17) Uani 1 1 d . . .
H15A H -0.2292 1.3120 0.1672 0.039 Uiso 1 1 calc R . .
C16 C -0.1977(3) 1.4384(8) 0.1008(6) 0.0316(17) Uani 1 1 d . . .
C17 C -0.1862(4) 1.3430(9) 0.0479(6) 0.0385(19) Uani 1 1 d . . .
H17A H -0.1877 1.2553 0.0629 0.046 Uiso 1 1 calc R . .
C18 C -0.1725(4) 1.3768(9) -0.0267(6) 0.039(2) Uani 1 1 d . . .
H18A H -0.1658 1.3107 -0.0625 0.047 Uiso 1 1 calc R . .
C19 C -0.1797(4) 1.5945(9) -0.0007(6) 0.0356(19) Uani 1 1 d . . .
H19A H -0.1785 1.6819 -0.0166 0.043 Uiso 1 1 calc R . .
C20 C -0.1938(4) 1.5675(8) 0.0751(6) 0.038(2) Uani 1 1 d . . .
H20A H -0.2007 1.6356 0.1089 0.045 Uiso 1 1 calc R . .

loop_
_atom_site_aniso_label
_atom_site_aniso_U_11
_atom_site_aniso_U_22
_atom_site_aniso_U_33
_atom_site_aniso_U_23
_atom_site_aniso_U_13
_atom_site_aniso_U_12
Cu1 0.0247(5) 0.0391(6) 0.0233(5) 0.0001(4) 0.0146(4) 0.0011(4)
O1 0.057(4) 0.043(4) 0.064(4) 0.000(3) 0.041(4) -0.009(3)
O2 0.049(4) 0.058(5) 0.066(5) 0.005(3) 0.042(4) 0.008(3)
N1 0.039(4) 0.030(4) 0.033(3) -0.003(3) 0.019(3) 0.000(3)
N2 0.031(3) 0.033(4) 0.029(3) -0.005(3) 0.013(3) -0.001(3)
N3 0.019(3) 0.069(5) 0.008(2) 0.004(3) 0.011(2) 0.018(3)
B1 0.080(9) 0.052(7) 0.073(9) 0.000(6) 0.061(8) -0.006(7)
F1 0.185(12) 0.227(14) 0.133(9) -0.082(9) 0.108(9) -0.152(12)
F2 0.126(14) 0.24(2) 0.49(4) -0.03(2) 0.12(2) 0.055(14)
F3 0.30(2) 0.259(19) 0.091(9) 0.045(10) 0.049(11) -0.144(18)
F4 0.196(13) 0.118(8) 0.140(10) -0.054(7) 0.114(10) -0.064(8)
C1 0.053(5) 0.033(5) 0.034(4) -0.001(4) 0.017(4) 0.001(4)
C2 0.080(8) 0.036(5) 0.052(6) -0.001(4) 0.031(6) 0.013(5)
C3 0.063(7) 0.053(6) 0.054(6) 0.014(5) 0.028(5) 0.028(5)
C4 0.039(5) 0.054(6) 0.041(5) 0.004(4) 0.017(4) 0.014(4)
C5 0.033(5) 0.081(8) 0.054(6) 0.002(6) 0.021(4) 0.021(5)
C6 0.033(5) 0.087(9) 0.049(6) 0.000(6) 0.022(4) 0.001(5)
C7 0.033(4) 0.065(7) 0.035(4) -0.006(4) 0.019(4) -0.011(4)
C8 0.053(6) 0.067(7) 0.037(5) -0.005(5) 0.021(4) -0.021(5)
C9 0.067(7) 0.038(5) 0.057(6) -0.003(5) 0.035(5) -0.015(5)
C10 0.049(5) 0.037(5) 0.046(5) 0.005(4) 0.025(4) 0.001(4)
C11 0.034(4) 0.039(4) 0.027(4) -0.001(3) 0.021(3) -0.001(3)
C12 0.032(4) 0.039(5) 0.031(4) -0.001(3) 0.017(3) 0.005(3)
C13 0.031(4) 0.048(5) 0.027(4) -0.001(3) 0.017(3) -0.001(4)
C14 0.031(4) 0.036(4) 0.034(4) 0.004(3) 0.017(3) -0.003(3)
C15 0.035(4) 0.034(4) 0.030(4) 0.003(3) 0.015(3) -0.001(3)
C16 0.033(4) 0.037(5) 0.029(4) -0.002(3) 0.018(3) -0.006(3)
C17 0.046(5) 0.042(5) 0.036(4) -0.002(4) 0.026(4) -0.004(4)
C18 0.044(5) 0.048(5) 0.032(4) -0.002(4) 0.024(4) -0.002(4)
C19 0.049(5) 0.036(4) 0.023(4) 0.007(3) 0.018(4) 0.002(4)
C20 0.059(6) 0.028(4) 0.026(4) -0.002(3) 0.019(4) -0.007(4)

loop_
_atom_type_symbol
_atom_type_description
_atom_type_scat_dispersion_real
_atom_type_scat_dispersion_imag
_atom_type_scat_source
C C 0.0033 0.0016 'International Tables Vol C Tables 4.2.6.8 and 6.1.1.4'
H H 0.0000 0.0000 'International Tables Vol C Tables 4.2.6.8 and 6.1.1.4'
N N 0.0061 0.0033 'International Tables Vol C Tables 4.2.6.8 and 6.1.1.4'
O O 0.0106 0.0060 'International Tables Vol C Tables 4.2.6.8 and 6.1.1.4'
Cu Cu 0.3201 1.2651 'International Tables Vol C Tables 4.2.6.8 and 6.1.1.4'
F F 0.0171 0.0103 'International Tables Vol C Tables 4.2.6.8 and 6.1.1.4'
B B 0.0013 0.0007 'International Tables Vol C Tables 4.2.6.8 and 6.1.1.4'

loop_
_geom_angle_atom_site_label_1
_geom_angle_atom_site_label_2
_geom_angle_atom_site_label_3
_geom_angle
_geom_angle_site_symmetry_1
_geom_angle_site_symmetry_3
_geom_angle_publ_flag
N3 Cu1 N1 106.6(3) 6_586 . ?
N3 Cu1 C14 101.1(3) 6_586 . ?
N1 Cu1 C14 139.4(3) . . ?
N3 Cu1 C15 135.1(3) 6_586 . ?
N1 Cu1 C15 103.0(3) . . ?
C14 Cu1 C15 38.4(3) . . ?
N3 Cu1 N2 106.0(3) 6_586 . ?
N1 Cu1 N2 80.2(3) . . ?
C14 Cu1 N2 119.7(3) . . ?
C15 Cu1 N2 111.8(3) . . ?
C1 N1 C12 118.1(8) . . ?
C1 N1 Cu1 127.3(7) . . ?
C12 N1 Cu1 114.6(5) . . ?
C10 N2 C11 118.2(8) . . ?
C10 N2 Cu1 132.5(6) . . ?
C11 N2 Cu1 109.2(5) . . ?
C19 N3 C18 115.0(7) . . ?
C19 N3 Cu1 124.3(6) . 6_585 ?
C18 N3 Cu1 118.8(5) . 6_585 ?
F3 B1 F1 118.0(16) . . ?
F3 B1 F2 100.9(19) . . ?
F1 B1 F2 107.7(17) . . ?
F3 B1 F4 111.5(15) . . ?
F1 B1 F4 111.5(12) . . ?
F2 B1 F4 105.9(19) . . ?
N1 C1 C2 123.2(10) . . ?
C3 C2 C1 119.8(10) . . ?
C2 C3 C4 119.0(10) . . ?
C12 C4 C3 117.5(9) . . ?
C12 C4 C5 118.8(9) . . ?
C3 C4 C5 123.7(10) . . ?
C6 C5 C4 121.2(9) . . ?
C5 C6 C7 121.2(10) . . ?
C8 C7 C11 118.1(9) . . ?
C8 C7 C6 123.1(10) . . ?
C11 C7 C6 118.9(9) . . ?
C9 C8 C7 119.1(9) . . ?
C8 C9 C10 119.1(9) . . ?
N2 C10 C9 123.4(10) . . ?
N2 C11 C7 122.0(8) . . ?
N2 C11 C12 118.7(7) . . ?
C7 C11 C12 119.1(8) . . ?
N1 C12 C4 122.3(8) . . ?
N1 C12 C11 116.8(7) . . ?
C4 C12 C11 120.6(8) . . ?
O1 C13 O2 124.4(8) . . ?
O1 C13 C14 124.3(8) . . ?
O2 C13 C14 111.3(8) . . ?
C15 C14 C13 120.9(8) . . ?
C15 C14 Cu1 72.6(5) . . ?
C13 C14 Cu1 104.0(5) . . ?
C14 C15 C16 125.5(8) . . ?
C14 C15 Cu1 69.0(5) . . ?
C16 C15 Cu1 112.3(6) . . ?
C17 C16 C20 116.5(8) . . ?
C17 C16 C15 120.3(8) . . ?
C20 C16 C15 123.1(8) . . ?
C18 C17 C16 120.4(9) . . ?
C17 C18 N3 122.4(8) . . ?
N3 C19 C20 125.6(8) . . ?
C19 C20 C16 120.0(8) . . ?

loop_
_geom_bond_atom_site_label_1
_geom_bond_atom_site_label_2
_geom_bond_distance
_geom_bond_site_symmetry_2
_geom_bond_publ_flag
Cu1 N3 1.981(6) 6_586 ?
Cu1 N1 2.020(7) . ?
Cu1 C14 2.041(8) . ?
Cu1 C15 2.086(8) . ?
Cu1 N2 2.173(7) . ?
O1 C13 1.210(11) . ?
O2 C13 1.316(11) . ?
N1 C1 1.321(11) . ?
N1 C12 1.372(11) . ?
N2 C10 1.324(11) . ?
N2 C11 1.356(11) . ?
N3 C19 1.291(11) . ?
N3 C18 1.419(12) . ?
N3 Cu1 1.981(6) 6_585 ?
B1 F3 1.270(17) . ?
B1 F1 1.273(17) . ?
B1 F2 1.27(2) . ?
B1 F4 1.344(17) . ?
C1 C2 1.383(14) . ?
C2 C3 1.372(17) . ?
C3 C4 1.410(16) . ?
C4 C12 1.405(12) . ?
C4 C5 1.422(15) . ?
C5 C6 1.357(17) . ?
C6 C7 1.432(15) . ?
C7 C8 1.397(15) . ?
C7 C11 1.416(12) . ?
C8 C9 1.372(16) . ?
C9 C10 1.397(14) . ?
C11 C12 1.430(13) . ?
C13 C14 1.503(11) . ?
C14 C15 1.359(12) . ?
C15 C16 1.461(11) . ?
C16 C17 1.383(12) . ?
C16 C20 1.393(11) . ?
C17 C18 1.373(11) . ?
C19 C20 1.382(11) . ?

loop_
_geom_torsion_atom_site_label_1
_geom_torsion_atom_site_label_2
_geom_torsion_atom_site_label_3
_geom_torsion_atom_site_label_4
_geom_torsion
_geom_torsion_site_symmetry_1
_geom_torsion_site_symmetry_2
_geom_torsion_site_symmetry_3
_geom_torsion_site_symmetry_4
_geom_torsion_publ_flag
N3 Cu1 N1 C1 76.6(8) 6_586 . . . ?
C14 Cu1 N1 C1 -54.6(9) . . . . ?
C15 Cu1 N1 C1 -69.2(8) . . . . ?
N2 Cu1 N1 C1 -179.5(8) . . . . ?
N3 Cu1 N1 C12 -106.5(6) 6_586 . . . ?
C14 Cu1 N1 C12 122.4(6) . . . . ?
C15 Cu1 N1 C12 107.8(6) . . . . ?
N2 Cu1 N1 C12 -2.6(6) . . . . ?
N3 Cu1 N2 C10 -73.5(8) 6_586 . . . ?
N1 Cu1 N2 C10 -178.1(8) . . . . ?
C14 Cu1 N2 C10 39.7(9) . . . . ?
C15 Cu1 N2 C10 81.7(9) . . . . ?
N3 Cu1 N2 C11 103.4(5) 6_586 . . . ?
N1 Cu1 N2 C11 -1.2(5) . . . . ?
C14 Cu1 N2 C11 -143.4(5) . . . . ?
C15 Cu1 N2 C11 -101.4(6) . . . . ?
C12 N1 C1 C2 1.2(13) . . . . ?
Cu1 N1 C1 C2 178.1(7) . . . . ?
N1 C1 C2 C3 -1.2(16) . . . . ?
C1 C2 C3 C4 2.3(16) . . . . ?
C2 C3 C4 C12 -3.5(15) . . . . ?
C2 C3 C4 C5 178.4(10) . . . . ?
C12 C4 C5 C6 4.3(15) . . . . ?
C3 C4 C5 C6 -177.6(11) . . . . ?
C4 C5 C6 C7 -1.9(16) . . . . ?
C5 C6 C7 C8 -179.6(10) . . . . ?
C5 C6 C7 C11 -0.8(15) . . . . ?
C11 C7 C8 C9 -4.3(14) . . . . ?
C6 C7 C8 C9 174.6(10) . . . . ?
C7 C8 C9 C10 3.3(15) . . . . ?
C11 N2 C10 C9 0.1(14) . . . . ?
Cu1 N2 C10 C9 176.8(7) . . . . ?
C8 C9 C10 N2 -1.2(16) . . . . ?
C10 N2 C11 C7 -1.1(12) . . . . ?
Cu1 N2 C11 C7 -178.5(6) . . . . ?
C10 N2 C11 C12 -177.8(8) . . . . ?
Cu1 N2 C11 C12 4.8(9) . . . . ?
C8 C7 C11 N2 3.2(13) . . . . ?
C6 C7 C11 N2 -175.7(8) . . . . ?
C8 C7 C11 C12 179.8(8) . . . . ?
C6 C7 C11 C12 1.0(12) . . . . ?
C1 N1 C12 C4 -2.5(12) . . . . ?
Cu1 N1 C12 C4 -179.8(7) . . . . ?
C1 N1 C12 C11 -176.7(7) . . . . ?
Cu1 N1 C12 C11 6.0(9) . . . . ?
C3 C4 C12 N1 3.6(14) . . . . ?
C5 C4 C12 N1 -178.1(8) . . . . ?
C3 C4 C12 C11 177.7(9) . . . . ?
C5 C4 C12 C11 -4.1(13) . . . . ?
N2 C11 C12 N1 -7.4(11) . . . . ?
C7 C11 C12 N1 175.8(7) . . . . ?
N2 C11 C12 C4 178.2(8) . . . . ?
C7 C11 C12 C4 1.5(12) . . . . ?
O1 C13 C14 C15 5.6(13) . . . . ?
O2 C13 C14 C15 -176.2(8) . . . . ?
O1 C13 C14 Cu1 -72.3(10) . . . . ?
O2 C13 C14 Cu1 106.0(7) . . . . ?
N3 Cu1 C14 C15 -156.0(5) 6_586 . . . ?
N1 Cu1 C14 C15 -23.3(7) . . . . ?
N2 Cu1 C14 C15 88.2(6) . . . . ?
N3 Cu1 C14 C13 -37.5(6) 6_586 . . . ?
N1 Cu1 C14 C13 95.1(7) . . . . ?
C15 Cu1 C14 C13 118.4(8) . . . . ?
N2 Cu1 C14 C13 -153.3(5) . . . . ?
C13 C14 C15 C16 160.8(8) . . . . ?
Cu1 C14 C15 C16 -103.0(8) . . . . ?
C13 C14 C15 Cu1 -96.2(7) . . . . ?
N3 Cu1 C15 C14 34.5(7) 6_586 . . . ?
N1 Cu1 C15 C14 164.7(5) . . . . ?
N2 Cu1 C15 C14 -110.8(5) . . . . ?
N3 Cu1 C15 C16 155.5(6) 6_586 . . . ?
N1 Cu1 C15 C16 -74.3(6) . . . . ?
C14 Cu1 C15 C16 121.0(9) . . . . ?
N2 Cu1 C15 C16 10.2(7) . . . . ?
C14 C15 C16 C17 -165.9(9) . . . . ?
Cu1 C15 C16 C17 114.7(8) . . . . ?
C14 C15 C16 C20 9.6(14) . . . . ?
Cu1 C15 C16 C20 -69.8(10) . . . . ?
C20 C16 C17 C18 -0.8(13) . . . . ?
C15 C16 C17 C18 175.0(8) . . . . ?
C16 C17 C18 N3 1.6(14) . . . . ?
C19 N3 C18 C17 -2.3(12) . . . . ?
Cu1 N3 C18 C17 -167.4(7) 6_585 . . . ?
C18 N3 C19 C20 2.2(12) . . . . ?
Cu1 N3 C19 C20 166.4(7) 6_585 . . . ?
N3 C19 C20 C16 -1.6(15) . . . . ?
C17 C16 C20 C19 0.7(13) . . . . ?
C15 C16 C20 C19 -174.9(8) . . . . ?
